data_1503195
loop_
_publ_author_name
'Sakamoto, Masami'
'Yagishita, Fumitoshi'
'Kanehiro, Masayuki'
'Kasashima, Yoshio'
'Mino, Takashi'
'Fujita, Tsutomu'

_publ_section_title
;
 Exclusive photodimerization reactions of chromone-2-carboxylic esters
 depending on reaction media.
;
_journal_issue 20
_journal_name_full 'Organic letters'
_journal_page_first 4435
_journal_page_last 4437
_journal_paper_doi 10.1021/ol101734k
_journal_volume 12
_journal_year 2010
_chemical_formula_sum 'C24 H20 O8'
_chemical_formula_weight 436.40
_chemical_name_systematic
;

 ?

;
_space_group_IT_number 15
_symmetry_cell_setting monoclinic
_symmetry_space_group_name_Hall '-C 2yc'
_symmetry_space_group_name_H-M 'C 1 2/c 1'
_atom_sites_solution_hydrogens geom
_atom_sites_solution_primary direct
_atom_sites_solution_secondary difmap
_audit_creation_method SHELXL-97
_cell_angle_alpha 90.00
_cell_angle_beta 106.9240(10)
_cell_angle_gamma 90.00
_cell_formula_units_Z 4
_cell_length_a 11.4827(9)
_cell_length_b 11.0568(9)
_cell_length_c 16.4519(13)
_cell_measurement_reflns_used 2174
_cell_measurement_temperature 173
_cell_measurement_theta_max 27.91
_cell_measurement_theta_min 2.59
_cell_volume 1998.3(3)
_computing_cell_refinement 'Bruker SMART'
_computing_data_collection 'Bruker SMART'
_computing_data_reduction 'Bruker SAINT'
_computing_molecular_graphics 'Bruker SHELXTL'
_computing_publication_material 'Bruker SHELXTL'
_computing_structure_refinement 'SHELXL-97 (Sheldrick, 1997)'
_computing_structure_solution 'SHELXS-97 (Sheldrick, 1990)'
_diffrn_ambient_temperature 173
_diffrn_detector_area_resol_mean 8.333
_diffrn_measured_fraction_theta_full 0.998
_diffrn_measured_fraction_theta_max 0.930
_diffrn_measurement_device_type 'APEX II CCD area detector'
_diffrn_measurement_method 'phi and omega scans'
_diffrn_radiation_monochromator graphite
_diffrn_radiation_source 'fine-focus sealed tube'
_diffrn_radiation_type MoK\a
_diffrn_radiation_wavelength 0.71073
_diffrn_reflns_av_R_equivalents 0.0206
_diffrn_reflns_av_sigmaI/netI 0.0275
_diffrn_reflns_limit_h_max 12
_diffrn_reflns_limit_h_min -14
_diffrn_reflns_limit_k_max 13
_diffrn_reflns_limit_k_min -14
_diffrn_reflns_limit_l_max 14
_diffrn_reflns_limit_l_min -21
_diffrn_reflns_number 5520
_diffrn_reflns_theta_full 25.00
_diffrn_reflns_theta_max 28.24
_diffrn_reflns_theta_min 2.59
_diffrn_standards_decay_% 0
_diffrn_standards_number 0
_exptl_absorpt_coefficient_mu 0.110
_exptl_absorpt_correction_T_max 0.9891
_exptl_absorpt_correction_T_min 0.9471
_exptl_absorpt_correction_type empirical
_exptl_absorpt_process_details 'SADABS Sheldrick 1996'
_exptl_crystal_colour colourless
_exptl_crystal_density_diffrn 1.451
_exptl_crystal_density_method 'not measured'
_exptl_crystal_description prismatic
_exptl_crystal_F_000 912
_exptl_crystal_size_max 0.50
_exptl_crystal_size_mid 0.20
_exptl_crystal_size_min 0.10
_refine_diff_density_max 0.342
_refine_diff_density_min -0.257
_refine_diff_density_rms 0.050
_refine_ls_extinction_method none
_refine_ls_goodness_of_fit_ref 1.044
_refine_ls_hydrogen_treatment constr
_refine_ls_matrix_type full
_refine_ls_number_parameters 146
_refine_ls_number_reflns 2311
_refine_ls_number_restraints 0
_refine_ls_restrained_S_all 1.044
_refine_ls_R_factor_all 0.0513
_refine_ls_R_factor_gt 0.0405
_refine_ls_shift/su_max 0.001
_refine_ls_shift/su_mean 0.000
_refine_ls_structure_factor_coef Fsqd
_refine_ls_weighting_details 'calc w=1/[\s^2^(Fo^2^)+(0.0612P)^2^+0.9126P] where P=(Fo^2^+2Fc^2^)/3'
_refine_ls_weighting_scheme calc
_refine_ls_wR_factor_gt 0.1070
_refine_ls_wR_factor_ref 0.1136
_reflns_number_gt 1868
_reflns_number_total 2311
_reflns_threshold_expression >2sigma(I)
_cod_data_source_file ol101734k_si_005.cif
_cod_data_source_block saka80m
_cod_depositor_comments
;
The following automatic conversions were performed:

'_symmetry_cell_setting' value 'Monoclinic' changed to 'monoclinic'
according to /home/saulius/struct/CIF-dictionaries/cif_core.dic
dictionary named 'cif_core.dic' version 2.4.2 from 2011-04-26.

Automatic conversion script
Id: cif_fix_values 1715 2011-07-08 13:25:40Z adriana 
;
_cod_original_sg_symbol_H-M C2/c
_cod_database_code 1503195

loop_
_symmetry_equiv_pos_as_xyz
'x, y, z'
'-x, y, -z+1/2'
'x+1/2, y+1/2, z'
'-x+1/2, y+1/2, -z+1/2'
'-x, -y, -z'
'x, -y, z-1/2'
'-x+1/2, -y+1/2, -z'
'x+1/2, -y+1/2, z-1/2'

loop_
_atom_site_label
_atom_site_type_symbol
_atom_site_fract_x
_atom_site_fract_y
_atom_site_fract_z
_atom_site_U_iso_or_equiv
_atom_site_adp_type
_atom_site_occupancy
_atom_site_symmetry_multiplicity
_atom_site_calc_flag
_atom_site_refinement_flags
C1 C 1.06159(12) -0.13738(12) 0.36998(8) 0.0229(3) Uani 1 1 d .
C2 C 0.97469(11) -0.08814(11) 0.28918(8) 0.0207(3) Uani 1 1 d .
H2 H 0.8934 -0.1285 0.2758 0.025 Uiso 1 1 calc R
C3 C 0.96227(11) 0.05160(11) 0.28321(7) 0.0202(3) Uani 1 1 d .
C4 C 1.08313(11) 0.07230(12) 0.42945(7) 0.0207(3) Uani 1 1 d .
C5 C 1.13134(12) 0.15313(12) 0.49541(8) 0.0256(3) Uani 1 1 d .
H5 H 1.1121 0.2367 0.4881 0.031 Uiso 1 1 calc R
C6 C 1.20726(13) 0.11149(14) 0.57166(8) 0.0292(3) Uani 1 1 d .
H6 H 1.2412 0.1670 0.6164 0.035 Uiso 1 1 calc R
C7 C 1.23443(13) -0.01120(14) 0.58348(8) 0.0296(3) Uani 1 1 d .
H7 H 1.2869 -0.0394 0.6359 0.035 Uiso 1 1 calc R
C8 C 1.18470(12) -0.09126(13) 0.51861(8) 0.0260(3) Uani 1 1 d .
H8 H 1.2018 -0.1751 0.5272 0.031 Uiso 1 1 calc R
C9 C 1.10922(11) -0.05112(12) 0.44010(8) 0.0217(3) Uani 1 1 d .
C10 C 0.83385(12) 0.10094(12) 0.24219(8) 0.0230(3) Uani 1 1 d .
C11 C 0.63838(13) 0.05072(15) 0.15058(10) 0.0376(4) Uani 1 1 d .
H11A H 0.6404 0.1088 0.1052 0.045 Uiso 1 1 calc R
H11B H 0.5977 0.0899 0.1891 0.045 Uiso 1 1 calc R
C12 C 0.57134(16) -0.06053(17) 0.11287(14) 0.0533(5) Uani 1 1 d .
H12A H 0.6115 -0.0976 0.0741 0.080 Uiso 1 1 calc R
H12B H 0.4874 -0.0394 0.0815 0.080 Uiso 1 1 calc R
H12C H 0.5709 -0.1178 0.1583 0.080 Uiso 1 1 calc R
O1 O 1.08715(10) -0.24438(9) 0.37526(6) 0.0361(3) Uani 1 1 d .
O2 O 1.01153(9) 0.12394(8) 0.35606(5) 0.0249(2) Uani 1 1 d .
O3 O 0.80481(10) 0.20373(9) 0.24764(7) 0.0359(3) Uani 1 1 d .
O4 O 0.76212(8) 0.01482(9) 0.19784(6) 0.0270(2) Uani 1 1 d .

loop_
_atom_site_aniso_label
_atom_site_aniso_U_11
_atom_site_aniso_U_22
_atom_site_aniso_U_33
_atom_site_aniso_U_23
_atom_site_aniso_U_13
_atom_site_aniso_U_12
C1 0.0232(6) 0.0222(7) 0.0217(6) 0.0031(5) 0.0040(5) 0.0017(5)
C2 0.0218(6) 0.0182(6) 0.0199(6) 0.0005(5) 0.0027(5) 0.0006(5)
C3 0.0226(6) 0.0189(6) 0.0169(6) 0.0004(5) 0.0023(5) 0.0002(5)
C4 0.0190(6) 0.0260(7) 0.0172(6) 0.0008(5) 0.0052(5) -0.0008(5)
C5 0.0271(7) 0.0267(7) 0.0234(6) -0.0023(5) 0.0077(5) -0.0037(6)
C6 0.0281(7) 0.0375(8) 0.0211(6) -0.0064(6) 0.0057(5) -0.0069(6)
C7 0.0253(7) 0.0425(9) 0.0180(6) 0.0021(6) 0.0018(5) -0.0003(6)
C8 0.0254(7) 0.0300(7) 0.0217(6) 0.0040(5) 0.0052(5) 0.0034(6)
C9 0.0210(6) 0.0251(7) 0.0180(6) 0.0011(5) 0.0043(5) 0.0001(5)
C10 0.0251(6) 0.0234(7) 0.0196(6) 0.0039(5) 0.0054(5) 0.0034(5)
C11 0.0231(7) 0.0377(9) 0.0438(9) 0.0098(7) -0.0034(6) 0.0057(6)
C12 0.0302(8) 0.0469(11) 0.0689(13) 0.0049(9) -0.0075(8) -0.0030(8)
O1 0.0455(6) 0.0221(5) 0.0312(6) 0.0017(4) -0.0035(5) 0.0075(4)
O2 0.0338(5) 0.0192(5) 0.0176(4) -0.0011(3) 0.0012(4) 0.0029(4)
O3 0.0362(6) 0.0237(5) 0.0419(6) 0.0017(4) 0.0021(5) 0.0089(4)
O4 0.0206(5) 0.0264(5) 0.0292(5) 0.0011(4) 0.0000(4) 0.0030(4)

loop_
_atom_type_symbol
_atom_type_description
_atom_type_scat_dispersion_real
_atom_type_scat_dispersion_imag
_atom_type_scat_source
C C 0.0033 0.0016 'International Tables Vol C Tables 4.2.6.8 and 6.1.1.4'
H H 0.0000 0.0000 'International Tables Vol C Tables 4.2.6.8 and 6.1.1.4'
O O 0.0106 0.0060 'International Tables Vol C Tables 4.2.6.8 and 6.1.1.4'

loop_
_geom_angle_atom_site_label_1
_geom_angle_atom_site_label_2
_geom_angle_atom_site_label_3
_geom_angle
_geom_angle_site_symmetry_1
_geom_angle_site_symmetry_3
O1 C1 C9 123.16(12) . .
O1 C1 C2 119.79(11) . .
C9 C1 C2 117.04(11) . .
C1 C2 C3 116.04(10) . .
C1 C2 C2 114.64(12) . 2_755
C3 C2 C2 89.84(6) . 2_755
C1 C2 H2 111.6 . .
C3 C2 H2 111.6 . .
C2 C2 H2 111.6 2_755 .
O2 C3 C10 105.54(10) . .
O2 C3 C2 120.16(10) . .
C10 C3 C2 116.18(10) . .
O2 C3 C3 114.92(11) . 2_755
C10 C3 C3 110.28(11) . 2_755
C2 C3 C3 89.14(6) . 2_755
O2 C4 C5 114.83(12) . .
O2 C4 C9 124.65(11) . .
C5 C4 C9 120.52(12) . .
C6 C5 C4 119.81(13) . .
C6 C5 H5 120.1 . .
C4 C5 H5 120.1 . .
C5 C6 C7 120.52(13) . .
C5 C6 H6 119.7 . .
C7 C6 H6 119.7 . .
C8 C7 C6 119.51(13) . .
C8 C7 H7 120.2 . .
C6 C7 H7 120.2 . .
C7 C8 C9 121.11(13) . .
C7 C8 H8 119.4 . .
C9 C8 H8 119.4 . .
C4 C9 C8 118.51(12) . .
C4 C9 C1 121.12(11) . .
C8 C9 C1 120.35(12) . .
O3 C10 O4 125.49(12) . .
O3 C10 C3 124.01(12) . .
O4 C10 C3 110.46(10) . .
O4 C11 C12 107.58(13) . .
O4 C11 H11A 110.2 . .
C12 C11 H11A 110.2 . .
O4 C11 H11B 110.2 . .
C12 C11 H11B 110.2 . .
H11A C11 H11B 108.5 . .
C11 C12 H12A 109.5 . .
C11 C12 H12B 109.5 . .
H12A C12 H12B 109.5 . .
C11 C12 H12C 109.5 . .
H12A C12 H12C 109.5 . .
H12B C12 H12C 109.5 . .
C4 O2 C3 119.98(10) . .
C10 O4 C11 116.63(11) . .

loop_
_geom_bond_atom_site_label_1
_geom_bond_atom_site_label_2
_geom_bond_distance
_geom_bond_site_symmetry_2
C1 O1 1.2159(16) .
C1 C9 1.4739(18) .
C1 C2 1.5123(17) .
C2 C3 1.5521(17) .
C2 C2 1.561(2) 2_755
C2 H2 1.0000 .
C3 O2 1.4148(15) .
C3 C10 1.5324(17) .
C3 C3 1.580(2) 2_755
C4 O2 1.3718(15) .
C4 C5 1.3903(18) .
C4 C9 1.3972(19) .
C5 C6 1.3815(19) .
C5 H5 0.9500 .
C6 C7 1.393(2) .
C6 H6 0.9500 .
C7 C8 1.376(2) .
C7 H7 0.9500 .
C8 C9 1.4016(17) .
C8 H8 0.9500 .
C10 O3 1.1950(16) .
C10 O4 1.3295(16) .
C11 O4 1.4621(16) .
C11 C12 1.487(2) .
C11 H11A 0.9900 .
C11 H11B 0.9900 .
C12 H12A 0.9800 .
C12 H12B 0.9800 .
C12 H12C 0.9800 .

loop_
_geom_torsion_atom_site_label_1
_geom_torsion_atom_site_label_2
_geom_torsion_atom_site_label_3
_geom_torsion_atom_site_label_4
_geom_torsion
_geom_torsion_site_symmetry_1
_geom_torsion_site_symmetry_4
O1 C1 C2 C3 -171.31(12) . .
C9 C1 C2 C3 10.11(16) . .
O1 C1 C2 C2 -68.56(15) . 2_755
C9 C1 C2 C2 112.85(10) . 2_755
C1 C2 C3 O2 -11.77(16) . .
C2 C2 C3 O2 -129.33(12) 2_755 .
C1 C2 C3 C10 -140.90(11) . .
C2 C2 C3 C10 101.54(12) 2_755 .
C1 C2 C3 C3 106.83(12) . 2_755
C2 C2 C3 C3 -10.73(12) 2_755 2_755
O2 C4 C5 C6 -178.43(12) . .
C9 C4 C5 C6 1.07(19) . .
C4 C5 C6 C7 -1.0(2) . .
C5 C6 C7 C8 -0.2(2) . .
C6 C7 C8 C9 1.4(2) . .
O2 C4 C9 C8 179.53(12) . .
C5 C4 C9 C8 0.09(18) . .
O2 C4 C9 C1 1.19(19) . .
C5 C4 C9 C1 -178.25(11) . .
C7 C8 C9 C4 -1.34(19) . .
C7 C8 C9 C1 177.02(12) . .
O1 C1 C9 C4 176.15(13) . .
C2 C1 C9 C4 -5.31(18) . .
O1 C1 C9 C8 -2.2(2) . .
C2 C1 C9 C8 176.37(12) . .
O2 C3 C10 O3 28.85(17) . .
C2 C3 C10 O3 164.73(12) . .
C3 C3 C10 O3 -95.83(13) 2_755 .
O2 C3 C10 O4 -153.42(10) . .
C2 C3 C10 O4 -17.54(15) . .
C3 C3 C10 O4 81.89(10) 2_755 .
C5 C4 O2 C3 176.90(11) . .
C9 C4 O2 C3 -2.56(18) . .
C10 C3 O2 C4 141.74(11) . .
C2 C3 O2 C4 8.00(17) . .
C3 C3 O2 C4 -96.53(11) 2_755 .
O3 C10 O4 C11 1.4(2) . .
C3 C10 O4 C11 -176.28(11) . .
C12 C11 O4 C10 -174.68(14) . .
